data_1552164
loop_
_publ_author_name
'Butler, Patrick'

_publ_section_title
;
 Bis(\m2-4-nitrophenolato)bis(4-nitrophenolato)di-\m3-oxido-octaphenyltetratin
 chloroform sesquisolvate [+ solvate]: a tetranuclear stannoxane
;
_journal_issue 8
_journal_name_full IUCrData
_journal_paper_doi 10.1107/S2414314619010678
_journal_volume 4
_journal_year 2019
_chemical_formula_iupac '[Sn4 (C6 H5)8 (C6 H4 N O3)4 O2], 1.5C H Cl3, solvent'
_chemical_formula_moiety 'C72 H56 N4 O14 Sn4, 1.5(C H Cl3), [+  solvent]'
_chemical_formula_sum 'C73.5 H57.5 Cl4.5 N4 O14 Sn4'
_chemical_formula_weight 1855.02
_chemical_name_systematic
'Bis(\m~2~-4-nitrophenolato)bis(4-nitrophenolato)di-\m~3~-oxido-octaphenyltetratin chloroform sesquisolvate [+ solvate]'
_space_group_crystal_system triclinic
_space_group_IT_number 2
_space_group_name_Hall '-P 1'
_space_group_name_H-M_alt 'P -1'
_symmetry_space_group_name_Hall '-P 1'
_symmetry_space_group_name_H-M 'P -1'
_atom_sites_solution_hydrogens geom
_atom_sites_solution_primary dual
_cell_angle_alpha 72.349(2)
_cell_angle_beta 79.800(2)
_cell_angle_gamma 89.8270(10)
_cell_formula_units_Z 4
_cell_length_a 12.8262(2)
_cell_length_b 22.1075(4)
_cell_length_c 28.9552(5)
_cell_measurement_reflns_used 18171
_cell_measurement_temperature 150.0(10)
_cell_measurement_theta_max 73.59
_cell_measurement_theta_min 4.18
_cell_volume 7689.0(2)
_computing_cell_refinement
;
CrysAlis PRO (Rigaku OD, 2015)
;
_computing_data_collection
;
CrysAlis PRO (Rigaku OD, 2015)
;
_computing_data_reduction
;
CrysAlis PRO (Rigaku OD, 2015)
;
_computing_molecular_graphics
;
<i>OLEX2</i> (Dolomanov <i>et al.</i>,  2009) and Mercury (Macrae <i>et
al.</i>,  2008
;
_computing_publication_material
;
<i>OLEX2</i> (Dolomanov <i>et al.</i>,  2009)
;
_computing_structure_refinement
;
SHELXL (Sheldrick, 2015b)
;
_computing_structure_solution
;
SHELXT (Sheldrick, 2015a)
;
_diffrn_ambient_temperature 150.00(10)
_diffrn_detector 'CCD plate'
_diffrn_detector_area_resol_mean 8.1297
_diffrn_measured_fraction_theta_full 0.995
_diffrn_measured_fraction_theta_max 0.968
_diffrn_measurement_device 'four-circle diffractometer'
_diffrn_measurement_device_type 'Rigaku Oxford Diffraction SuperNova, Dual, Cu at zero, EosS2'
_diffrn_measurement_method '\w scans'
_diffrn_radiation_monochromator mirror
_diffrn_radiation_probe x-ray
_diffrn_radiation_type CuK\a
_diffrn_radiation_wavelength 1.54184
_diffrn_reflns_av_R_equivalents 0.0404
_diffrn_reflns_av_unetI/netI 0.0721
_diffrn_reflns_limit_h_max 15
_diffrn_reflns_limit_h_min -15
_diffrn_reflns_limit_k_max 27
_diffrn_reflns_limit_k_min -17
_diffrn_reflns_limit_l_max 35
_diffrn_reflns_limit_l_min -32
_diffrn_reflns_number 52013
_diffrn_reflns_theta_full 67.684
_diffrn_reflns_theta_max 74.056
_diffrn_reflns_theta_min 3.990
_diffrn_source 'micro-focus sealed X-ray tube'
_exptl_absorpt_coefficient_mu 12.177
_exptl_absorpt_correction_T_max 0.6148
_exptl_absorpt_correction_T_min 0.5841
_exptl_absorpt_correction_type sphere
_exptl_absorpt_process_details
;
(CrysAlisPro; Rigaku OD, 2015)
;
_exptl_crystal_colour colourless
_exptl_crystal_density_diffrn 1.602
_exptl_crystal_description plate
_exptl_crystal_F_000 3660
_exptl_crystal_size_max 0.158
_exptl_crystal_size_mid 0.055
_exptl_crystal_size_min 0.019
_exptl_crystal_size_rad 0.034
_refine_diff_density_max 3.878
_refine_diff_density_min -2.318
_refine_ls_extinction_method none
_refine_ls_goodness_of_fit_ref 1.042
_refine_ls_hydrogen_treatment constr
_refine_ls_matrix_type full
_refine_ls_number_parameters 1801
_refine_ls_number_reflns 30192
_refine_ls_number_restraints 0
_refine_ls_restrained_S_all 1.042
_refine_ls_R_factor_all 0.0942
_refine_ls_R_factor_gt 0.0691
_refine_ls_shift/su_max 0.003
_refine_ls_shift/su_mean 0.000
_refine_ls_structure_factor_coef Fsqd
_refine_ls_weighting_details 'w=1/[\s^2^(Fo^2^)+(0.0961P)^2^+23.2885P] where P=(Fo^2^+2Fc^2^)/3'
_refine_ls_weighting_scheme calc
_refine_ls_wR_factor_gt 0.1746
_refine_ls_wR_factor_ref 0.1967
_reflns_number_gt 21951
_reflns_number_total 30192
_reflns_threshold_expression 'I > 2\s(I)'
_cod_data_source_file su4174sup1.cif
_cod_data_source_block I
_cod_original_formula_sum 'C73.50 H57.50 Cl4.50 N4 O14 Sn4'
_cod_database_code 1552164
_shelx_space_group_comment
;
The symmetry employed for this shelxl refinement is uniquely defined
by the following loop, which should always be used as a source of
symmetry information in preference to the above space-group names.
They are only intended as comments.
;

loop_
_space_group_symop_operation_xyz
'x, y, z'
'-x, -y, -z'

loop_
_atom_site_type_symbol
_atom_site_label
_atom_site_fract_x
_atom_site_fract_y
_atom_site_fract_z
_atom_site_U_iso_or_equiv
_atom_site_adp_type
_atom_site_calc_flag
_atom_site_occupancy
Sn Sn1 0.53861(4) 0.65920(3) 0.34840(2) 0.04212(13) Uani d 1
Sn Sn2 0.77097(4) 0.62717(2) 0.28055(2) 0.03858(12) Uani d 1
Sn Sn3 0.92558(4) 0.73917(3) 0.16305(2) 0.04266(13) Uani d 1
Sn Sn4 0.69375(4) 0.77305(2) 0.23106(2) 0.03783(12) Uani d 1
Sn Sn5 0.85368(4) 0.23602(3) 0.16023(2) 0.04028(12) Uani d 1
Sn Sn6 1.02791(4) 0.27083(2) 0.22917(2) 0.03723(12) Uani d 1
Sn Sn7 1.08118(4) 0.15952(3) 0.34960(2) 0.04118(13) Uani d 1
Sn Sn8 0.90618(4) 0.12653(2) 0.28113(2) 0.03754(12) Uani d 1
Cl Cl1 0.5708(3) 0.1827(3) 0.47571(14) 0.1293(19) Uani d 1
Cl Cl2 0.5721(3) 0.17084(18) 0.57722(13) 0.0849(9) Uani d 1
Cl Cl3 0.4834(3) 0.06952(17) 0.55210(16) 0.0983(11) Uani d 1
Cl Cl11 0.1342(2) 0.33339(18) 0.41801(13) 0.0856(9) Uani d 1
Cl Cl12 0.0225(3) 0.43345(18) 0.44377(18) 0.1093(14) Uani d 1
Cl Cl13 0.0551(4) 0.3206(3) 0.51985(14) 0.134(2) Uani d 1
Cl Cl21 0.4673(5) 0.6781(4) 0.0325(3) 0.172(3) Uani d 1
Cl Cl22 0.2931(6) 0.7580(3) 0.0183(3) 0.176(3) Uani d 1
Cl Cl23 0.3618(5) 0.6885(3) -0.04883(16) 0.146(2) Uani d 1
O O1 0.6555(4) 0.6888(2) 0.29002(17) 0.0336(10) Uani d 1
O O2 0.8112(4) 0.7134(3) 0.22283(18) 0.0383(12) Uani d 1
O O3 0.9177(4) 0.2106(2) 0.22149(18) 0.0354(11) Uani d 1
O O4 1.0151(4) 0.1880(2) 0.28904(18) 0.0367(11) Uani d 1
O O11 0.4839(5) 0.7456(3) 0.3118(2) 0.0414(12) Uani d 1
O O18 0.0402(6) 0.8282(4) 0.3929(3) 0.0635(18) Uani d 1
O O19 0.0968(6) 0.9116(4) 0.3314(3) 0.072(2) Uani d 1
O O21 0.6598(5) 0.5822(3) 0.3522(2) 0.0458(13) Uani d 1
O O28 0.7848(8) 0.4093(5) 0.5472(3) 0.092(3) Uani d 1
O O29 0.7736(8) 0.3396(4) 0.5099(3) 0.086(3) Uani d 1
O O31 0.9699(5) 0.6482(3) 0.1991(2) 0.0455(13) Uani d 1
O O38 1.3145(8) 0.4500(4) 0.1913(4) 0.094(3) Uani d 1
O O39 1.3943(7) 0.5314(5) 0.1350(4) 0.102(3) Uani d 1
O O41 0.8173(5) 0.8209(3) 0.1610(2) 0.0472(13) Uani d 1
O O48 0.7535(8) 1.0995(4) 0.0345(3) 0.085(3) Uani d 1
O O49 0.8620(9) 1.0676(4) -0.0189(3) 0.099(3) Uani d 1
O O131 0.7719(5) 0.1478(3) 0.1977(2) 0.0453(13) Uani d 1
O O138 0.4221(8) -0.0444(4) 0.1934(4) 0.088(3) Uani d 1
O O139 0.3969(7) 0.0350(4) 0.1328(4) 0.086(3) Uani d 1
O O141 0.9691(5) 0.3169(3) 0.15790(18) 0.0422(12) Uani d 1
O O148 1.1389(8) 0.5950(4) 0.0333(3) 0.087(3) Uani d 1
O O149 1.1724(14) 0.5476(6) -0.0220(4) 0.156(7) Uani d 1
O O151 1.1679(5) 0.2449(3) 0.3116(2) 0.0453(13) Uani d 1
O O158 1.5434(6) 0.3310(4) 0.3925(3) 0.0654(19) Uani d 1
O O159 1.5456(6) 0.4092(3) 0.3264(3) 0.068(2) Uani d 1
O O161 0.9568(5) 0.0830(3) 0.35384(19) 0.0413(12) Uani d 1
O O168 0.6702(8) -0.0895(5) 0.5470(3) 0.092(3) Uani d 1
O O169 0.7188(7) -0.1605(4) 0.5107(3) 0.085(3) Uani d 1
N N17 0.1083(7) 0.8577(4) 0.3577(3) 0.0545(19) Uani d 1
N N27 0.7665(7) 0.3949(5) 0.5120(3) 0.068(3) Uani d 1
N N37 1.3169(8) 0.5057(5) 0.1659(4) 0.066(2) Uani d 1
N N47 0.8087(9) 1.0597(5) 0.0220(4) 0.076(3) Uani d 1
N N137 0.4462(7) 0.0093(4) 0.1662(3) 0.062(2) Uani d 1
N N147 1.1357(10) 0.5480(5) 0.0201(4) 0.085(3) Uani d 1
N N157 1.5084(6) 0.3579(4) 0.3550(3) 0.0484(17) Uani d 1
N N167 0.7204(8) -0.1052(5) 0.5127(3) 0.069(3) Uani d 1
C C1 0.5052(8) 0.1525(5) 0.5352(4) 0.058(2) Uani d 1
H H1 0.4358 0.1712 0.5377 0.069 Uiso calc 1
C C2 0.0343(8) 0.3513(5) 0.4602(4) 0.060(2) Uani d 1
H H2 -0.0327 0.3319 0.4582 0.072 Uiso calc 1
C C3 0.3508(18) 0.6891(10) 0.0104(6) 0.125(7) Uani d 1
H H3 0.3018 0.6533 0.0308 0.150 Uiso calc 1
C C11 0.3935(6) 0.7707(4) 0.3247(3) 0.0385(16) Uani d 1
C C12 0.3172(7) 0.7406(4) 0.3660(3) 0.0454(18) Uani d 1
H H12 0.3294 0.7007 0.3863 0.054 Uiso calc 1
C C13 0.2241(7) 0.7686(4) 0.3775(3) 0.0437(18) Uani d 1
H H13 0.1735 0.7480 0.4051 0.052 Uiso calc 1
C C14 0.2076(7) 0.8277(4) 0.3472(3) 0.0427(18) Uani d 1
C C15 0.2823(8) 0.8602(4) 0.3056(3) 0.051(2) Uani d 1
H H15 0.2696 0.9005 0.2861 0.062 Uiso calc 1
C C16 0.3747(7) 0.8319(4) 0.2941(3) 0.0458(19) Uani d 1
H H16 0.4249 0.8527 0.2664 0.055 Uiso calc 1
C C21 0.6856(6) 0.5375(4) 0.3918(3) 0.0382(16) Uani d 1
C C22 0.6668(6) 0.4729(4) 0.3971(3) 0.0433(18) Uani d 1
H H22 0.6355 0.4616 0.3740 0.052 Uiso calc 1
C C23 0.6947(7) 0.4256(5) 0.4365(4) 0.054(2) Uani d 1
H H23 0.6837 0.3828 0.4398 0.065 Uiso calc 1
C C24 0.7394(7) 0.4441(5) 0.4707(3) 0.052(2) Uani d 1
C C25 0.7578(8) 0.5073(5) 0.4671(3) 0.055(2) Uani d 1
H H25 0.7865 0.5184 0.4909 0.066 Uiso calc 1
C C26 0.7321(7) 0.5535(4) 0.4269(3) 0.0449(18) Uani d 1
H H26 0.7462 0.5961 0.4232 0.054 Uiso calc 1
C C31 1.0540(7) 0.6162(4) 0.1903(3) 0.0448(18) Uani d 1
C C32 1.1464(8) 0.6438(5) 0.1564(4) 0.053(2) Uani d 1
H H32 1.1502 0.6869 0.1390 0.064 Uiso calc 1
C C33 1.2335(7) 0.6067(5) 0.1486(4) 0.054(2) Uani d 1
H H33 1.2948 0.6251 0.1262 0.065 Uiso calc 1
C C34 1.2265(8) 0.5427(5) 0.1748(4) 0.052(2) Uani d 1
C C35 1.1377(8) 0.5137(5) 0.2089(4) 0.056(2) Uani d 1
H H35 1.1361 0.4709 0.2268 0.067 Uiso calc 1
C C36 1.0509(8) 0.5496(4) 0.2158(3) 0.050(2) Uani d 1
H H36 0.9894 0.5300 0.2374 0.060 Uiso calc 1
C C41 0.8185(7) 0.8798(4) 0.1277(3) 0.0441(18) Uani d 1
C C42 0.7689(8) 0.9298(5) 0.1416(3) 0.054(2) Uani d 1
H H42 0.7381 0.9235 0.1744 0.065 Uiso calc 1
C C43 0.7653(8) 0.9888(5) 0.1067(3) 0.056(2) Uani d 1
H H43 0.7306 1.0216 0.1158 0.067 Uiso calc 1
C C44 0.8143(9) 0.9979(5) 0.0582(4) 0.058(2) Uani d 1
C C45 0.8669(9) 0.9493(5) 0.0449(4) 0.066(3) Uani d 1
H H45 0.9010 0.9562 0.0124 0.080 Uiso calc 1
C C46 0.8693(9) 0.8911(5) 0.0789(3) 0.059(3) Uani d 1
H H46 0.9051 0.8588 0.0695 0.071 Uiso calc 1
C C51 0.5744(7) 0.6762(5) 0.4111(3) 0.0471(19) Uani d 1
C C52 0.6548(8) 0.7222(5) 0.4052(4) 0.054(2) Uani d 1
H H52 0.6869 0.7468 0.3737 0.064 Uiso calc 1
C C53 0.6871(9) 0.7315(5) 0.4464(4) 0.063(3) Uani d 1
H H53 0.7406 0.7621 0.4422 0.076 Uiso calc 1
C C54 0.6399(11) 0.6955(7) 0.4928(4) 0.081(4) Uani d 1
H H54 0.6617 0.7016 0.5202 0.097 Uiso calc 1
C C55 0.5606(10) 0.6503(7) 0.4994(4) 0.079(4) Uani d 1
H H55 0.5296 0.6260 0.5311 0.095 Uiso calc 1
C C56 0.5261(8) 0.6404(6) 0.4592(3) 0.064(3) Uani d 1
H H56 0.4714 0.6103 0.4641 0.077 Uiso calc 1
C C61 0.4203(7) 0.5961(4) 0.3425(4) 0.052(2) Uani d 1
C C62 0.4039(8) 0.5342(5) 0.3736(5) 0.067(3) Uani d 1
H H62 0.4407 0.5206 0.3995 0.081 Uiso calc 1
C C63 0.3336(9) 0.4926(6) 0.3665(6) 0.085(4) Uani d 1
H H63 0.3231 0.4512 0.3877 0.103 Uiso calc 1
C C64 0.2791(10) 0.5113(8) 0.3285(7) 0.099(6) Uani d 1
H H64 0.2320 0.4827 0.3239 0.119 Uiso calc 1
C C65 0.2945(9) 0.5751(8) 0.2957(6) 0.086(4) Uani d 1
H H65 0.2583 0.5882 0.2695 0.103 Uiso calc 1
C C66 0.3647(8) 0.6170(6) 0.3040(5) 0.066(3) Uani d 1
H H66 0.3744 0.6590 0.2837 0.079 Uiso calc 1
C C71 0.8949(6) 0.6317(4) 0.3177(3) 0.0405(17) Uani d 1
C C72 0.9084(8) 0.6882(5) 0.3285(3) 0.051(2) Uani d 1
H H72 0.8646 0.7215 0.3187 0.061 Uiso calc 1
C C73 0.9886(9) 0.6945(6) 0.3545(4) 0.067(3) Uani d 1
H H73 0.9988 0.7323 0.3613 0.080 Uiso calc 1
C C74 1.0520(8) 0.6447(6) 0.3697(4) 0.063(3) Uani d 1
H H74 1.1050 0.6493 0.3868 0.075 Uiso calc 1
C C75 1.0384(8) 0.5884(5) 0.3603(4) 0.062(3) Uani d 1
H H75 1.0807 0.5547 0.3712 0.074 Uiso calc 1
C C76 0.9594(7) 0.5823(5) 0.3336(4) 0.051(2) Uani d 1
H H76 0.9503 0.5445 0.3267 0.061 Uiso calc 1
C C81 0.7131(7) 0.5724(4) 0.2411(3) 0.0430(18) Uani d 1
C C82 0.7677(8) 0.5718(5) 0.1945(4) 0.055(2) Uani d 1
H H82 0.8382 0.5869 0.1839 0.066 Uiso calc 1
C C83 0.7160(10) 0.5486(6) 0.1641(4) 0.076(4) Uani d 1
H H83 0.7518 0.5488 0.1332 0.091 Uiso calc 1
C C84 0.6111(10) 0.5252(6) 0.1803(4) 0.069(3) Uani d 1
H H84 0.5756 0.5112 0.1598 0.083 Uiso calc 1
C C85 0.5603(8) 0.5229(5) 0.2264(4) 0.054(2) Uani d 1
H H85 0.4911 0.5056 0.2376 0.065 Uiso calc 1
C C86 0.6105(8) 0.5461(4) 0.2566(3) 0.048(2) Uani d 1
H H86 0.5745 0.5439 0.2880 0.058 Uiso calc 1
C C91 1.0570(6) 0.7889(4) 0.1714(3) 0.0426(18) Uani d 1
C C92 1.0951(8) 0.7641(5) 0.2157(4) 0.057(2) Uani d 1
H H92 1.0633 0.7273 0.2394 0.068 Uiso calc 1
C C93 1.1799(8) 0.7950(6) 0.2235(4) 0.065(3) Uani d 1
H H93 1.2046 0.7793 0.2529 0.078 Uiso calc 1
C C94 1.2294(9) 0.8496(6) 0.1877(5) 0.070(3) Uani d 1
H H94 1.2878 0.8695 0.1931 0.084 Uiso calc 1
C C95 1.1918(10) 0.8738(5) 0.1448(4) 0.071(3) Uani d 1
H H95 1.2242 0.9107 0.1214 0.085 Uiso calc 1
C C96 1.1056(8) 0.8438(4) 0.1356(4) 0.053(2) Uani d 1
H H96 1.0809 0.8602 0.1062 0.064 Uiso calc 1
C C101 0.8797(8) 0.7190(4) 0.1031(3) 0.048(2) Uani d 1
C C102 0.7785(8) 0.7347(5) 0.0919(4) 0.055(2) Uani d 1
H H102 0.7359 0.7588 0.1082 0.067 Uiso calc 1
C C103 0.7425(10) 0.7135(6) 0.0559(4) 0.068(3) Uani d 1
H H103 0.6742 0.7216 0.0499 0.082 Uiso calc 1
C C104 0.8068(11) 0.6813(6) 0.0297(4) 0.073(3) Uani d 1
H H104 0.7837 0.6697 0.0047 0.087 Uiso calc 1
C C105 0.9062(11) 0.6662(6) 0.0404(4) 0.074(3) Uani d 1
H H105 0.9495 0.6437 0.0228 0.089 Uiso calc 1
C C106 0.9416(9) 0.6841(5) 0.0768(3) 0.061(3) Uani d 1
H H106 1.0082 0.6728 0.0840 0.073 Uiso calc 1
C C111 0.7347(7) 0.8370(3) 0.2667(3) 0.0381(16) Uani d 1
C C112 0.8420(7) 0.8577(4) 0.2586(4) 0.050(2) Uani d 1
H H112 0.8918 0.8432 0.2375 0.059 Uiso calc 1
C C113 0.8751(9) 0.8988(5) 0.2812(4) 0.061(2) Uani d 1
H H113 0.9461 0.9126 0.2751 0.073 Uiso calc 1
C C114 0.8003(10) 0.9193(5) 0.3133(4) 0.062(3) Uani d 1
H H114 0.8225 0.9463 0.3292 0.075 Uiso calc 1
C C115 0.6950(10) 0.9010(5) 0.3223(4) 0.063(3) Uani d 1
H H115 0.6462 0.9160 0.3435 0.076 Uiso calc 1
C C116 0.6616(7) 0.8593(4) 0.2989(3) 0.0464(19) Uani d 1
H H116 0.5902 0.8463 0.3048 0.056 Uiso calc 1
C C121 0.5757(6) 0.7688(4) 0.1895(3) 0.0426(18) Uani d 1
C C122 0.5423(9) 0.7101(5) 0.1885(4) 0.059(2) Uani d 1
H H122 0.5680 0.6731 0.2072 0.071 Uiso calc 1
C C123 0.4694(10) 0.7072(7) 0.1589(5) 0.083(4) Uani d 1
H H123 0.4454 0.6678 0.1584 0.100 Uiso calc 1
C C124 0.4320(10) 0.7613(8) 0.1305(5) 0.087(4) Uani d 1
H H124 0.3832 0.7588 0.1109 0.105 Uiso calc 1
C C125 0.4670(11) 0.8184(7) 0.1314(5) 0.085(4) Uani d 1
H H125 0.4418 0.8550 0.1118 0.102 Uiso calc 1
C C126 0.5386(7) 0.8246(5) 0.1601(3) 0.057(2) Uani d 1
H H126 0.5616 0.8645 0.1602 0.069 Uiso calc 1
C C131 0.6942(6) 0.1170(4) 0.1885(3) 0.0403(17) Uani d 1
C C132 0.6642(8) 0.0536(4) 0.2194(3) 0.050(2) Uani d 1
H H132 0.7000 0.0356 0.2452 0.060 Uiso calc 1
C C133 0.5837(8) 0.0180(4) 0.2123(3) 0.052(2) Uani d 1
H H133 0.5655 -0.0234 0.2327 0.062 Uiso calc 1
C C134 0.5304(7) 0.0459(4) 0.1738(3) 0.049(2) Uani d 1
C C135 0.5584(7) 0.1073(4) 0.1414(3) 0.050(2) Uani d 1
H H135 0.5228 0.1244 0.1155 0.060 Uiso calc 1
C C136 0.6403(7) 0.1419(4) 0.1489(3) 0.0471(19) Uani d 1
H H136 0.6601 0.1825 0.1273 0.057 Uiso calc 1
C C141 1.0062(7) 0.3733(4) 0.1241(3) 0.0422(18) Uani d 1
C C142 1.0027(10) 0.4290(5) 0.1361(4) 0.067(3) Uani d 1
H H142 0.9702 0.4282 0.1676 0.081 Uiso calc 1
C C143 1.0464(9) 0.4864(5) 0.1024(4) 0.060(3) Uani d 1
H H143 1.0469 0.5231 0.1117 0.073 Uiso calc 1
C C144 1.0883(9) 0.4876(5) 0.0556(4) 0.065(3) Uani d 1
C C145 1.0922(14) 0.4341(7) 0.0419(4) 0.109(6) Uani d 1
H H145 1.1220 0.4358 0.0097 0.131 Uiso calc 1
C C146 1.0509(13) 0.3761(6) 0.0766(4) 0.088(5) Uani d 1
H H146 1.0537 0.3392 0.0674 0.105 Uiso calc 1
C C151 1.2490(6) 0.2693(4) 0.3237(3) 0.0384(16) Uani d 1
C C152 1.2898(6) 0.2426(4) 0.3669(3) 0.0412(17) Uani d 1
H H152 1.2587 0.2045 0.3892 0.049 Uiso calc 1
C C153 1.3735(7) 0.2706(4) 0.3773(3) 0.0463(19) Uani d 1
H H153 1.4004 0.2513 0.4057 0.056 Uiso calc 1
C C154 1.4175(7) 0.3281(4) 0.3451(3) 0.0453(19) Uani d 1
C C155 1.3805(8) 0.3572(4) 0.3020(3) 0.053(2) Uani d 1
H H155 1.4119 0.3956 0.2806 0.063 Uiso calc 1
C C156 1.2969(7) 0.3286(4) 0.2913(3) 0.0450(18) Uani d 1
H H156 1.2713 0.3482 0.2626 0.054 Uiso calc 1
C C161 0.8993(6) 0.0382(4) 0.3930(3) 0.0371(16) Uani d 1
C C162 0.9148(7) -0.0261(4) 0.3990(3) 0.0460(19) Uani d 1
H H162 0.9659 -0.0375 0.3765 0.055 Uiso calc 1
C C163 0.8553(7) -0.0731(5) 0.4378(4) 0.053(2) Uani d 1
H H163 0.8642 -0.1158 0.4410 0.064 Uiso calc 1
C C164 0.7826(7) -0.0550(5) 0.4718(3) 0.052(2) Uani d 1
C C165 0.7663(8) 0.0082(5) 0.4683(3) 0.054(2) Uani d 1
H H165 0.7175 0.0192 0.4918 0.065 Uiso calc 1
C C166 0.8253(7) 0.0546(4) 0.4284(3) 0.049(2) Uani d 1
H H166 0.8156 0.0973 0.4252 0.058 Uiso calc 1
C C171 1.1827(6) 0.2638(4) 0.1918(3) 0.0391(16) Uani d 1
C C172 1.2421(7) 0.3176(5) 0.1589(4) 0.060(3) Uani d 1
H H172 1.2168 0.3581 0.1548 0.072 Uiso calc 1
C C173 1.3397(9) 0.3091(7) 0.1326(5) 0.092(5) Uani d 1
H H173 1.3811 0.3444 0.1113 0.110 Uiso calc 1
C C174 1.3762(10) 0.2487(7) 0.1376(5) 0.093(5) Uani d 1
H H174 1.4416 0.2437 0.1197 0.111 Uiso calc 1
C C175 1.3174(9) 0.1979(6) 0.1681(5) 0.079(4) Uani d 1
H H175 1.3415 0.1576 0.1706 0.095 Uiso calc 1
C C176 1.2206(8) 0.2041(5) 0.1965(4) 0.060(3) Uani d 1
H H176 1.1818 0.1683 0.2185 0.072 Uiso calc 1
C C181 0.9551(7) 0.3364(3) 0.2637(3) 0.0391(17) Uani d 1
C C182 1.0012(8) 0.3577(4) 0.2963(3) 0.050(2) Uani d 1
H H182 1.0671 0.3444 0.3032 0.060 Uiso calc 1
C C183 0.9459(10) 0.3997(5) 0.3185(3) 0.062(3) Uani d 1
H H183 0.9759 0.4146 0.3403 0.074 Uiso calc 1
C C184 0.8481(8) 0.4192(5) 0.3084(4) 0.059(3) Uani d 1
H H184 0.8124 0.4467 0.3238 0.071 Uiso calc 1
C C185 0.8021(8) 0.3985(5) 0.2758(4) 0.059(2) Uani d 1
H H185 0.7366 0.4125 0.2686 0.071 Uiso calc 1
C C186 0.8548(7) 0.3564(4) 0.2538(3) 0.0467(19) Uani d 1
H H186 0.8238 0.3413 0.2324 0.056 Uiso calc 1
C C191 0.9507(8) 0.2102(4) 0.1035(3) 0.049(2) Uani d 1
C C192 0.9143(10) 0.1959(7) 0.0656(4) 0.076(4) Uani d 1
H H192 0.8438 0.2020 0.0624 0.091 Uiso calc 1
C C193 0.9803(11) 0.1729(7) 0.0324(4) 0.087(5) Uani d 1
H H193 0.9538 0.1628 0.0077 0.105 Uiso calc 1
C C194 1.0847(11) 0.1650(6) 0.0359(4) 0.078(4) Uani d 1
H H194 1.1290 0.1502 0.0131 0.093 Uiso calc 1
C C195 1.1240(11) 0.1785(7) 0.0721(5) 0.082(4) Uani d 1
H H195 1.1949 0.1726 0.0747 0.098 Uiso calc 1
C C196 1.0575(9) 0.2014(6) 0.1055(4) 0.073(3) Uani d 1
H H196 1.0851 0.2112 0.1301 0.088 Uiso calc 1
C C201 0.7242(7) 0.2933(4) 0.1644(3) 0.0428(17) Uani d 1
C C202 0.7261(9) 0.3547(5) 0.1317(4) 0.062(3) Uani d 1
H H202 0.7847 0.3713 0.1069 0.075 Uiso calc 1
C C203 0.6370(11) 0.3904(6) 0.1374(5) 0.081(4) Uani d 1
H H203 0.6361 0.4313 0.1159 0.097 Uiso calc 1
C C204 0.5510(11) 0.3661(7) 0.1741(6) 0.094(5) Uani d 1
H H204 0.4923 0.3903 0.1772 0.113 Uiso calc 1
C C205 0.5515(10) 0.3056(6) 0.2064(6) 0.086(4) Uani d 1
H H205 0.4935 0.2899 0.2317 0.104 Uiso calc 1
C C206 0.6354(7) 0.2686(5) 0.2019(4) 0.062(3) Uani d 1
H H206 0.6340 0.2275 0.2233 0.074 Uiso calc 1
C C211 0.9909(7) 0.0667(4) 0.2439(3) 0.0443(18) Uani d 1
C C212 1.0872(7) 0.0462(4) 0.2574(4) 0.049(2) Uani d 1
H H212 1.1052 0.0513 0.2857 0.058 Uiso calc 1
C C213 1.1560(9) 0.0182(5) 0.2281(4) 0.062(3) Uani d 1
H H213 1.2203 0.0048 0.2372 0.075 Uiso calc 1
C C214 1.1319(10) 0.0101(5) 0.1871(4) 0.072(3) Uani d 1
H H214 1.1797 -0.0080 0.1677 0.086 Uiso calc 1
C C215 1.0343(13) 0.0291(6) 0.1736(5) 0.083(4) Uani d 1
H H215 1.0160 0.0221 0.1459 0.099 Uiso calc 1
C C216 0.9649(9) 0.0583(5) 0.2017(4) 0.062(3) Uani d 1
H H216 0.9012 0.0722 0.1922 0.074 Uiso calc 1
C C221 0.7505(6) 0.1336(4) 0.3154(3) 0.0341(15) Uani d 1
C C222 0.6784(7) 0.0820(5) 0.3385(4) 0.051(2) Uani d 1
H H222 0.6981 0.0418 0.3377 0.061 Uiso calc 1
C C223 0.5787(7) 0.0889(5) 0.3625(4) 0.058(2) Uani d 1
H H223 0.5310 0.0539 0.3771 0.069 Uiso calc 1
C C224 0.5507(8) 0.1474(5) 0.3647(4) 0.065(3) Uani d 1
H H224 0.4830 0.1528 0.3803 0.078 Uiso calc 1
C C225 0.6214(10) 0.1981(5) 0.3440(5) 0.090(5) Uani d 1
H H225 0.6021 0.2377 0.3467 0.108 Uiso calc 1
C C226 0.7209(8) 0.1923(5) 0.3193(4) 0.063(3) Uani d 1
H H226 0.7680 0.2277 0.3052 0.075 Uiso calc 1
C C231 1.2017(7) 0.0948(4) 0.3484(4) 0.051(2) Uani d 1
C C232 1.2911(8) 0.1118(6) 0.3122(4) 0.063(3) Uani d 1
H H232 1.3010 0.1532 0.2908 0.076 Uiso calc 1
C C233 1.3675(10) 0.0675(7) 0.3073(6) 0.087(4) Uani d 1
H H233 1.4271 0.0789 0.2823 0.105 Uiso calc 1
C C234 1.3527(12) 0.0057(7) 0.3406(7) 0.093(5) Uani d 1
H H234 1.4024 -0.0242 0.3377 0.111 Uiso calc 1
C C235 1.2655(11) -0.0104(6) 0.3774(6) 0.085(4) Uani d 1
H H235 1.2575 -0.0509 0.4002 0.102 Uiso calc 1
C C236 1.1899(9) 0.0324(5) 0.3812(5) 0.068(3) Uani d 1
H H236 1.1297 0.0201 0.4057 0.081 Uiso calc 1
C C241 0.9942(7) 0.1796(5) 0.4103(3) 0.047(2) Uani d 1
C C242 1.0056(9) 0.1470(6) 0.4588(4) 0.068(3) Uani d 1
H H242 1.0575 0.1176 0.4647 0.081 Uiso calc 1
C C243 0.9389(10) 0.1589(8) 0.4981(4) 0.085(4) Uani d 1
H H243 0.9467 0.1369 0.5301 0.102 Uiso calc 1
C C244 0.8630(10) 0.2015(7) 0.4912(4) 0.079(4) Uani d 1
H H244 0.8190 0.2083 0.5182 0.095 Uiso calc 1
C C245 0.8512(9) 0.2346(5) 0.4442(4) 0.063(3) Uani d 1
H H245 0.8001 0.2647 0.4395 0.076 Uiso calc 1
C C246 0.9144(8) 0.2240(5) 0.4033(4) 0.058(2) Uani d 1
H H246 0.9042 0.2460 0.3717 0.069 Uiso calc 1

loop_
_atom_site_aniso_label
_atom_site_aniso_U_11
_atom_site_aniso_U_22
_atom_site_aniso_U_33
_atom_site_aniso_U_12
_atom_site_aniso_U_13
_atom_site_aniso_U_23
Sn1 0.0393(3) 0.0463(3) 0.0369(2) -0.0038(2) -0.0011(2) -0.0105(2)
Sn2 0.0409(3) 0.0325(2) 0.0440(3) 0.00332(19) -0.0103(2) -0.0128(2)
Sn3 0.0433(3) 0.0479(3) 0.0354(2) -0.0048(2) 0.0008(2) -0.0152(2)
Sn4 0.0445(3) 0.0325(2) 0.0388(2) 0.0047(2) -0.0107(2) -0.01275(19)
Sn5 0.0436(3) 0.0432(3) 0.0358(2) 0.0043(2) -0.0069(2) -0.0149(2)
Sn6 0.0393(2) 0.0316(2) 0.0386(2) -0.00328(19) 0.00257(19) -0.01300(19)
Sn7 0.0387(3) 0.0444(3) 0.0370(2) 0.0014(2) -0.0065(2) -0.0077(2)
Sn8 0.0356(2) 0.0324(2) 0.0421(3) -0.00186(19) 0.00093(19) -0.0123(2)
Cl1 0.096(3) 0.193(5) 0.068(2) -0.042(3) -0.0097(18) 0.003(3)
Cl2 0.0784(18) 0.103(2) 0.098(2) 0.0123(17) -0.0334(17) -0.059(2)
Cl3 0.120(3) 0.0676(19) 0.120(3) -0.0009(19) -0.056(2) -0.0277(19)
Cl11 0.0672(16) 0.108(2) 0.095(2) 0.0040(16) 0.0029(15) -0.060(2)
Cl12 0.095(2) 0.074(2) 0.143(4) 0.0091(18) 0.021(2) -0.035(2)
Cl13 0.101(3) 0.213(6) 0.0637(19) 0.032(3) -0.0133(19) -0.008(3)
Cl21 0.144(5) 0.207(7) 0.189(6) 0.019(5) -0.065(5) -0.076(6)
Cl22 0.238(8) 0.149(5) 0.204(7) 0.067(5) -0.140(6) -0.089(5)
Cl23 0.171(5) 0.172(5) 0.079(2) -0.051(4) -0.003(3) -0.028(3)
O1 0.033(2) 0.034(3) 0.029(2) 0.002(2) 0.0024(19) -0.0066(19)
O2 0.035(3) 0.044(3) 0.029(2) -0.005(2) 0.007(2) -0.007(2)
O3 0.038(3) 0.037(3) 0.033(2) -0.004(2) -0.007(2) -0.014(2)
O4 0.040(3) 0.035(3) 0.031(2) -0.009(2) -0.005(2) -0.006(2)
O11 0.047(3) 0.035(3) 0.038(3) 0.004(2) -0.007(2) -0.005(2)
O18 0.061(4) 0.069(5) 0.060(4) 0.011(3) -0.002(3) -0.026(4)
O19 0.066(5) 0.059(5) 0.086(5) 0.018(4) -0.006(4) -0.017(4)
O21 0.050(3) 0.050(3) 0.036(3) -0.002(3) -0.009(2) -0.011(2)
O28 0.107(7) 0.108(8) 0.051(4) 0.032(6) -0.023(5) -0.005(5)
O29 0.099(7) 0.058(5) 0.077(5) 0.020(5) -0.008(5) 0.009(4)
O31 0.055(3) 0.031(3) 0.046(3) 0.001(2) -0.004(3) -0.009(2)
O38 0.092(6) 0.066(5) 0.103(7) 0.035(5) 0.001(5) -0.005(5)
O39 0.060(5) 0.091(7) 0.127(8) 0.021(5) 0.011(5) -0.009(6)
O41 0.051(3) 0.053(3) 0.037(3) 0.004(3) -0.005(2) -0.014(3)
O48 0.103(7) 0.055(5) 0.080(6) 0.017(5) -0.002(5) -0.006(4)
O49 0.138(9) 0.074(6) 0.056(5) 0.019(6) 0.011(5) 0.004(4)
O131 0.053(3) 0.035(3) 0.046(3) -0.003(2) -0.011(3) -0.008(2)
O138 0.091(6) 0.059(5) 0.104(7) -0.027(4) -0.019(5) -0.007(5)
O139 0.067(5) 0.084(6) 0.104(7) -0.020(4) -0.020(5) -0.022(5)
O141 0.052(3) 0.043(3) 0.028(2) 0.002(2) 0.000(2) -0.009(2)
O148 0.095(6) 0.054(5) 0.089(6) -0.016(4) 0.015(5) -0.010(4)
O149 0.264(17) 0.099(8) 0.069(6) -0.081(10) 0.043(8) -0.012(6)
O151 0.046(3) 0.042(3) 0.041(3) -0.006(2) -0.007(2) -0.002(2)
O158 0.072(5) 0.071(5) 0.057(4) -0.013(4) -0.017(3) -0.022(4)
O159 0.069(4) 0.050(4) 0.079(5) -0.018(3) -0.008(4) -0.015(4)
O161 0.047(3) 0.041(3) 0.033(3) 0.003(2) -0.005(2) -0.008(2)
O168 0.098(6) 0.108(7) 0.051(4) -0.048(6) 0.009(4) -0.010(4)
O169 0.087(6) 0.060(5) 0.082(6) -0.030(4) -0.006(5) 0.011(4)
N17 0.060(5) 0.056(5) 0.056(4) 0.014(4) -0.011(4) -0.029(4)
N27 0.054(5) 0.077(6) 0.051(5) 0.018(4) 0.005(4) 0.006(4)
N37 0.069(6) 0.060(5) 0.072(6) 0.024(5) -0.018(5) -0.022(5)
N47 0.090(7) 0.063(6) 0.058(5) -0.001(5) -0.002(5) 0.001(4)
N137 0.056(5) 0.063(5) 0.066(5) -0.007(4) -0.009(4) -0.023(4)
N147 0.114(9) 0.061(6) 0.059(6) -0.026(6) 0.008(6) -0.001(5)
N157 0.047(4) 0.045(4) 0.056(4) -0.004(3) 0.000(3) -0.024(3)
N167 0.069(6) 0.078(7) 0.046(5) -0.031(5) -0.016(4) 0.006(4)
C1 0.053(5) 0.059(6) 0.067(6) 0.006(4) -0.018(5) -0.024(5)
C2 0.049(5) 0.069(7) 0.059(6) 0.001(5) -0.005(4) -0.019(5)
C3 0.167(19) 0.137(16) 0.090(11) -0.006(14) -0.047(12) -0.047(11)
C11 0.043(4) 0.033(4) 0.038(4) 0.000(3) -0.005(3) -0.010(3)
C12 0.050(5) 0.040(4) 0.045(4) -0.001(4) -0.005(4) -0.013(3)
C13 0.049(4) 0.044(4) 0.039(4) 0.005(4) -0.005(3) -0.016(3)
C14 0.042(4) 0.053(5) 0.041(4) 0.008(4) -0.011(3) -0.023(4)
C15 0.061(5) 0.044(5) 0.050(5) 0.012(4) -0.016(4) -0.012(4)
C16 0.049(5) 0.040(4) 0.040(4) 0.001(4) -0.008(3) -0.002(3)
C21 0.033(3) 0.040(4) 0.037(4) 0.003(3) 0.000(3) -0.007(3)
C22 0.039(4) 0.037(4) 0.055(5) 0.005(3) -0.005(3) -0.018(4)
C23 0.045(5) 0.047(5) 0.059(5) -0.001(4) 0.001(4) -0.006(4)
C24 0.047(5) 0.057(5) 0.038(4) 0.017(4) 0.004(4) 0.001(4)
C25 0.052(5) 0.069(6) 0.047(5) 0.014(4) -0.015(4) -0.018(4)
C26 0.044(4) 0.043(4) 0.047(4) 0.003(3) -0.008(3) -0.013(4)
C31 0.055(5) 0.036(4) 0.046(4) -0.001(4) -0.005(4) -0.018(3)
C32 0.052(5) 0.046(5) 0.057(5) -0.003(4) -0.008(4) -0.010(4)
C33 0.040(4) 0.061(6) 0.057(5) 0.000(4) -0.004(4) -0.017(4)
C34 0.059(5) 0.046(5) 0.055(5) 0.010(4) -0.015(4) -0.018(4)
C35 0.064(6) 0.045(5) 0.054(5) 0.006(4) -0.008(4) -0.010(4)
C36 0.060(5) 0.033(4) 0.057(5) 0.006(4) -0.005(4) -0.015(4)
C41 0.048(4) 0.044(4) 0.040(4) 0.010(4) -0.011(3) -0.011(3)
C42 0.057(5) 0.050(5) 0.049(5) 0.000(4) 0.005(4) -0.014(4)
C43 0.057(5) 0.055(6) 0.050(5) 0.010(4) -0.001(4) -0.012(4)
C44 0.064(6) 0.045(5) 0.054(5) 0.002(4) -0.001(4) -0.007(4)
C45 0.080(7) 0.061(6) 0.046(5) -0.003(5) 0.011(5) -0.010(4)
C46 0.078(7) 0.053(5) 0.037(4) 0.004(5) 0.003(4) -0.008(4)
C51 0.047(4) 0.060(5) 0.036(4) 0.009(4) -0.002(3) -0.021(4)
C52 0.055(5) 0.057(5) 0.051(5) 0.012(4) -0.011(4) -0.019(4)
C53 0.065(6) 0.063(6) 0.071(7) 0.010(5) -0.017(5) -0.030(5)
C54 0.081(8) 0.121(11) 0.059(6) 0.029(8) -0.021(6) -0.050(7)
C55 0.066(7) 0.123(11) 0.044(5) -0.003(7) -0.001(5) -0.024(6)
C56 0.050(5) 0.090(8) 0.043(5) -0.001(5) 0.005(4) -0.014(5)
C61 0.037(4) 0.046(5) 0.074(6) -0.010(4) 0.003(4) -0.027(4)
C62 0.043(5) 0.050(6) 0.099(8) -0.003(4) 0.005(5) -0.020(6)
C63 0.050(6) 0.053(6) 0.144(13) -0.008(5) 0.007(7) -0.031(7)
C64 0.048(6) 0.100(11) 0.169(16) -0.014(7) 0.010(8) -0.086(11)
C65 0.052(6) 0.116(12) 0.111(10) 0.002(7) -0.019(6) -0.064(9)
C66 0.045(5) 0.076(7) 0.087(8) 0.004(5) -0.011(5) -0.039(6)
C71 0.036(4) 0.045(4) 0.038(4) -0.003(3) -0.003(3) -0.012(3)
C72 0.064(6) 0.047(5) 0.045(4) 0.001(4) -0.010(4) -0.016(4)
C73 0.069(7) 0.070(7) 0.066(6) -0.015(5) -0.021(5) -0.022(5)
C74 0.049(5) 0.080(7) 0.060(6) -0.001(5) -0.021(4) -0.017(5)
C75 0.054(5) 0.057(6) 0.076(7) 0.020(5) -0.023(5) -0.017(5)
C76 0.039(4) 0.049(5) 0.063(5) 0.013(4) -0.015(4) -0.012(4)
C81 0.046(4) 0.031(4) 0.052(5) -0.003(3) -0.009(4) -0.013(3)
C82 0.061(5) 0.050(5) 0.063(5) -0.008(4) -0.002(4) -0.037(4)
C83 0.086(8) 0.088(9) 0.065(6) -0.016(7) 0.002(6) -0.048(6)
C84 0.083(7) 0.072(7) 0.061(6) -0.020(6) -0.005(5) -0.037(5)
C85 0.047(5) 0.054(5) 0.063(6) -0.008(4) -0.013(4) -0.019(4)
C86 0.060(5) 0.038(4) 0.051(5) -0.005(4) -0.009(4) -0.022(4)
C91 0.042(4) 0.038(4) 0.050(4) -0.007(3) 0.001(3) -0.023(4)
C92 0.051(5) 0.057(6) 0.059(5) -0.008(4) -0.007(4) -0.017(5)
C93 0.057(6) 0.076(7) 0.061(6) -0.009(5) -0.009(5) -0.023(5)
C94 0.064(6) 0.068(7) 0.084(8) -0.017(5) -0.010(6) -0.033(6)
C95 0.082(8) 0.060(6) 0.063(6) -0.025(6) -0.004(6) -0.014(5)
C96 0.061(5) 0.041(5) 0.052(5) -0.006(4) 0.000(4) -0.010(4)
C101 0.062(5) 0.051(5) 0.033(4) -0.002(4) 0.003(4) -0.019(4)
C102 0.050(5) 0.071(6) 0.058(5) 0.008(4) -0.015(4) -0.036(5)
C103 0.070(7) 0.092(8) 0.057(6) 0.001(6) -0.019(5) -0.038(6)
C104 0.093(8) 0.085(8) 0.058(6) 0.009(7) -0.027(6) -0.040(6)
C105 0.096(9) 0.083(8) 0.052(6) 0.029(7) -0.014(6) -0.034(6)
C106 0.076(7) 0.067(6) 0.046(5) 0.018(5) -0.012(5) -0.027(5)
C111 0.054(4) 0.025(3) 0.037(4) -0.001(3) -0.013(3) -0.010(3)
C112 0.052(5) 0.039(4) 0.063(5) 0.002(4) -0.011(4) -0.025(4)
C113 0.059(6) 0.051(6) 0.076(7) -0.002(4) -0.020(5) -0.021(5)
C114 0.092(8) 0.048(5) 0.059(6) 0.003(5) -0.033(5) -0.024(4)
C115 0.092(8) 0.052(6) 0.050(5) -0.006(5) -0.005(5) -0.027(4)
C116 0.051(5) 0.039(4) 0.046(4) 0.002(4) -0.001(4) -0.014(4)
C121 0.039(4) 0.051(5) 0.040(4) 0.005(3) -0.007(3) -0.018(4)
C122 0.069(6) 0.053(6) 0.065(6) -0.009(5) -0.022(5) -0.026(5)
C123 0.076(8) 0.096(10) 0.095(9) -0.005(7) -0.042(7) -0.041(8)
C124 0.068(7) 0.133(13) 0.075(8) 0.005(8) -0.038(6) -0.038(8)
C125 0.075(8) 0.104(11) 0.067(7) 0.012(7) -0.034(6) 0.000(7)
C126 0.047(5) 0.074(7) 0.051(5) 0.013(4) -0.022(4) -0.011(5)
C131 0.044(4) 0.040(4) 0.039(4) 0.003(3) -0.008(3) -0.015(3)
C132 0.067(6) 0.038(4) 0.045(4) -0.009(4) -0.014(4) -0.010(4)
C133 0.057(5) 0.043(5) 0.053(5) -0.011(4) -0.007(4) -0.014(4)
C134 0.046(4) 0.046(5) 0.055(5) -0.005(4) 0.004(4) -0.023(4)
C135 0.047(5) 0.048(5) 0.051(5) 0.002(4) -0.004(4) -0.011(4)
C136 0.052(5) 0.032(4) 0.056(5) 0.000(3) -0.004(4) -0.015(4)
C141 0.044(4) 0.042(4) 0.039(4) -0.007(3) -0.004(3) -0.013(3)
C142 0.105(9) 0.044(5) 0.044(5) 0.003(5) 0.009(5) -0.012(4)
C143 0.078(7) 0.039(5) 0.055(5) 0.000(5) 0.005(5) -0.012(4)
C144 0.070(7) 0.057(6) 0.055(6) -0.017(5) 0.002(5) -0.006(5)
C145 0.177(16) 0.085(9) 0.050(6) -0.068(10) 0.035(8) -0.029(6)
C146 0.142(12) 0.064(7) 0.046(5) -0.034(8) 0.020(7) -0.023(5)
C151 0.040(4) 0.036(4) 0.037(4) 0.001(3) -0.004(3) -0.010(3)
C152 0.045(4) 0.034(4) 0.042(4) 0.002(3) 0.000(3) -0.011(3)
C153 0.051(5) 0.048(5) 0.040(4) 0.005(4) -0.005(3) -0.015(4)
C154 0.040(4) 0.049(5) 0.047(4) 0.003(4) 0.002(3) -0.021(4)
C155 0.060(5) 0.040(4) 0.048(5) -0.014(4) 0.008(4) -0.009(4)
C156 0.046(4) 0.040(4) 0.043(4) -0.004(3) -0.008(3) -0.003(3)
C161 0.034(4) 0.038(4) 0.039(4) -0.002(3) -0.012(3) -0.009(3)
C162 0.043(4) 0.047(5) 0.046(4) -0.004(4) -0.010(3) -0.010(4)
C163 0.045(5) 0.049(5) 0.062(5) -0.006(4) -0.017(4) -0.008(4)
C164 0.051(5) 0.056(5) 0.040(4) -0.018(4) -0.015(4) 0.003(4)
C165 0.056(5) 0.067(6) 0.040(4) -0.017(5) 0.001(4) -0.023(4)
C166 0.047(5) 0.044(5) 0.053(5) -0.004(4) -0.002(4) -0.017(4)
C171 0.029(3) 0.047(4) 0.040(4) -0.001(3) -0.005(3) -0.012(3)
C172 0.039(4) 0.069(7) 0.057(5) -0.014(4) 0.002(4) -0.003(5)
C173 0.049(6) 0.092(10) 0.096(9) -0.013(6) 0.023(6) 0.008(8)
C174 0.052(6) 0.103(11) 0.100(10) 0.010(7) 0.027(7) -0.020(8)
C175 0.056(6) 0.072(8) 0.098(9) 0.025(6) 0.008(6) -0.021(7)
C176 0.049(5) 0.053(5) 0.066(6) 0.006(4) 0.012(4) -0.016(5)
C181 0.050(4) 0.027(3) 0.040(4) -0.004(3) 0.002(3) -0.015(3)
C182 0.060(5) 0.034(4) 0.058(5) 0.008(4) -0.006(4) -0.022(4)
C183 0.097(8) 0.050(5) 0.043(5) 0.004(5) -0.006(5) -0.024(4)
C184 0.063(6) 0.048(5) 0.062(6) 0.009(4) 0.011(5) -0.024(4)
C185 0.056(5) 0.050(5) 0.072(6) 0.007(4) -0.002(5) -0.024(5)
C186 0.040(4) 0.044(5) 0.056(5) 0.005(3) 0.000(4) -0.019(4)
C191 0.063(5) 0.050(5) 0.034(4) -0.010(4) 0.000(4) -0.017(4)
C192 0.070(7) 0.108(10) 0.057(6) -0.017(7) 0.004(5) -0.045(6)
C193 0.094(9) 0.123(11) 0.056(6) -0.036(8) 0.013(6) -0.059(7)
C194 0.099(9) 0.074(8) 0.058(6) -0.007(7) 0.021(6) -0.036(6)
C195 0.077(8) 0.103(10) 0.078(8) 0.028(7) -0.001(6) -0.055(8)
C196 0.056(6) 0.104(10) 0.075(7) 0.025(6) -0.012(5) -0.050(7)
C201 0.045(4) 0.041(4) 0.047(4) 0.009(3) -0.013(3) -0.018(3)
C202 0.063(6) 0.051(6) 0.066(6) 0.008(5) -0.008(5) -0.012(5)
C203 0.082(8) 0.066(7) 0.097(9) 0.027(6) -0.024(7) -0.024(7)
C204 0.077(8) 0.090(10) 0.147(14) 0.042(8) -0.033(9) -0.073(10)
C205 0.067(7) 0.068(8) 0.121(11) 0.004(6) 0.025(7) -0.047(8)
C206 0.041(5) 0.057(6) 0.087(7) 0.009(4) -0.003(5) -0.027(5)
C211 0.046(4) 0.037(4) 0.051(4) 0.000(3) 0.001(4) -0.020(4)
C212 0.049(5) 0.035(4) 0.060(5) 0.003(3) -0.003(4) -0.016(4)
C213 0.065(6) 0.051(6) 0.063(6) 0.019(5) -0.002(5) -0.011(5)
C214 0.086(8) 0.056(6) 0.070(7) 0.029(6) 0.001(6) -0.023(5)
C215 0.123(11) 0.066(7) 0.066(7) 0.018(7) -0.007(7) -0.036(6)
C216 0.078(7) 0.054(6) 0.069(6) 0.014(5) -0.016(5) -0.038(5)
C221 0.029(3) 0.040(4) 0.034(3) 0.007(3) -0.008(3) -0.012(3)
C222 0.037(4) 0.047(5) 0.065(5) -0.004(4) -0.003(4) -0.015(4)
C223 0.043(5) 0.055(6) 0.064(6) -0.009(4) 0.003(4) -0.008(5)
C224 0.043(5) 0.071(7) 0.069(6) 0.006(5) 0.007(4) -0.014(5)
C225 0.081(8) 0.047(6) 0.119(10) 0.018(6) 0.041(8) -0.028(6)
C226 0.058(6) 0.041(5) 0.079(7) -0.005(4) 0.023(5) -0.022(5)
C231 0.045(4) 0.043(5) 0.072(6) 0.010(4) -0.025(4) -0.019(4)
C232 0.046(5) 0.070(7) 0.082(7) 0.018(5) -0.021(5) -0.031(6)
C233 0.055(6) 0.108(11) 0.127(12) 0.025(7) -0.026(7) -0.074(10)
C234 0.082(9) 0.074(9) 0.156(15) 0.037(7) -0.063(10) -0.062(10)
C235 0.082(9) 0.049(6) 0.144(13) 0.018(6) -0.069(9) -0.032(7)
C236 0.062(6) 0.051(6) 0.098(8) 0.006(5) -0.041(6) -0.020(6)
C241 0.044(4) 0.057(5) 0.037(4) -0.010(4) -0.003(3) -0.014(4)
C242 0.062(6) 0.099(9) 0.044(5) 0.003(6) -0.023(4) -0.017(5)
C243 0.071(7) 0.144(13) 0.043(5) 0.008(8) -0.012(5) -0.032(7)
C244 0.067(7) 0.115(11) 0.064(7) -0.010(7) 0.008(5) -0.054(7)
C245 0.064(6) 0.059(6) 0.070(6) -0.003(5) 0.004(5) -0.037(5)
C246 0.066(6) 0.052(5) 0.055(5) -0.003(5) 0.005(4) -0.025(4)

loop_
_atom_type_symbol
_atom_type_description
_atom_type_scat_dispersion_real
_atom_type_scat_dispersion_imag
_atom_type_scat_source
C C 0.0181 0.0091 'International Tables Vol C Tables 4.2.6.8 and 6.1.1.4'
H H 0.0000 0.0000 'International Tables Vol C Tables 4.2.6.8 and 6.1.1.4'
Cl Cl 0.3639 0.7018 'International Tables Vol C Tables 4.2.6.8 and 6.1.1.4'
N N 0.0311 0.0180 'International Tables Vol C Tables 4.2.6.8 and 6.1.1.4'
O O 0.0492 0.0322 'International Tables Vol C Tables 4.2.6.8 and 6.1.1.4'
Sn Sn 0.0259 5.4591 'International Tables Vol C Tables 4.2.6.8 and 6.1.1.4'

loop_
_exptl_crystal_face_index_h
_exptl_crystal_face_index_k
_exptl_crystal_face_index_l
_exptl_crystal_face_perp_dist
0 14 5 0.0277
0 -14 -5 0.0277
-8 1 -2 0.0748
8 0 3 0.0764
1 -1 -18 0.0100
-1 1 18 0.0090

loop_
_geom_angle_atom_site_label_1
_geom_angle_atom_site_label_2
_geom_angle_atom_site_label_3
_geom_angle
O1 Sn1 O11 79.7(2)
O1 Sn1 O21 71.0(2)
O1 Sn1 C51 112.9(3)
O1 Sn1 C61 115.4(3)
O11 Sn1 O21 150.6(2)
O11 Sn1 C51 102.1(3)
O11 Sn1 C61 100.1(3)
C51 Sn1 O21 91.7(3)
C51 Sn1 C61 129.5(4)
C61 Sn1 O21 90.5(3)
O1 Sn2 O2 72.52(19)
O1 Sn2 O21 71.1(2)
O1 Sn2 C71 113.0(3)
O1 Sn2 C81 105.7(3)
O2 Sn2 O21 143.2(2)
O2 Sn2 C81 99.3(3)
C71 Sn2 O2 97.5(3)
C71 Sn2 O21 91.1(3)
C71 Sn2 C81 140.9(3)
C81 Sn2 O21 96.1(3)
O2 Sn3 O31 79.0(2)
O2 Sn3 O41 71.3(2)
O2 Sn3 C91 113.9(3)
O2 Sn3 C101 111.7(3)
O31 Sn3 O41 150.3(2)
O31 Sn3 C91 96.1(3)
C91 Sn3 O41 94.0(3)
C101 Sn3 O31 98.0(3)
C101 Sn3 O41 94.8(3)
C101 Sn3 C91 134.0(3)
O1 Sn4 O41 143.2(2)
O1 Sn4 C111 102.0(2)
O1 Sn4 C121 101.0(3)
O2 Sn4 O1 73.19(19)
O2 Sn4 O41 70.0(2)
O2 Sn4 C111 111.7(3)
O2 Sn4 C121 112.4(3)
C111 Sn4 O41 92.3(3)
C111 Sn4 C121 134.4(3)
C121 Sn4 O41 92.2(3)
O3 Sn5 O131 79.8(2)
O3 Sn5 O141 70.83(19)
O3 Sn5 C191 110.1(3)
O3 Sn5 C201 113.8(3)
O131 Sn5 O141 150.4(2)
O131 Sn5 C191 98.5(3)
C191 Sn5 O141 94.6(3)
C201 Sn5 O131 97.7(3)
C201 Sn5 O141 91.4(3)
C201 Sn5 C191 135.2(4)
O3 Sn6 O4 72.3(2)
O3 Sn6 O141 71.3(2)
O3 Sn6 C171 113.7(3)
O3 Sn6 C181 111.1(3)
O4 Sn6 O141 143.5(2)
O4 Sn6 C171 100.0(3)
O4 Sn6 C181 101.4(3)
C171 Sn6 O141 92.8(3)
C171 Sn6 C181 134.4(3)
C181 Sn6 O141 93.3(3)
O4 Sn7 O151 79.3(2)
O4 Sn7 O161 71.32(19)
O4 Sn7 C231 116.1(3)
O4 Sn7 C241 113.7(3)
O151 Sn7 O161 150.5(2)
O151 Sn7 C231 100.3(3)
C231 Sn7 O161 90.5(3)
C241 Sn7 O151 102.3(3)
C241 Sn7 O161 91.9(3)
C241 Sn7 C231 128.1(4)
O3 Sn8 O161 143.2(2)
O3 Sn8 C211 99.1(3)
O4 Sn8 O3 71.8(2)
O4 Sn8 O161 71.8(2)
O4 Sn8 C211 107.2(3)
O4 Sn8 C221 114.5(3)
C211 Sn8 O161 96.6(3)
C221 Sn8 O3 98.0(2)
C221 Sn8 O161 92.1(2)
C221 Sn8 C211 138.0(3)
Sn1 O1 Sn2 118.0(2)
Sn1 O1 Sn4 135.0(3)
Sn2 O1 Sn4 107.0(2)
Sn3 O2 Sn2 132.8(3)
Sn3 O2 Sn4 119.5(3)
Sn4 O2 Sn2 107.2(2)
Sn5 O3 Sn6 118.7(2)
Sn5 O3 Sn8 133.2(2)
Sn6 O3 Sn8 107.8(2)
Sn7 O4 Sn6 134.7(3)
Sn7 O4 Sn8 117.3(2)
Sn8 O4 Sn6 108.1(2)
C11 O11 Sn1 127.7(5)
Sn2 O21 Sn1 99.6(2)
C21 O21 Sn1 130.2(5)
C21 O21 Sn2 125.2(5)
C31 O31 Sn3 132.6(5)
Sn3 O41 Sn4 99.0(2)
C41 O41 Sn3 132.0(5)
C41 O41 Sn4 129.0(5)
C131 O131 Sn5 132.9(5)
Sn6 O141 Sn5 99.1(2)
C141 O141 Sn5 134.5(5)
C141 O141 Sn6 126.0(5)
C151 O151 Sn7 127.8(5)
Sn8 O161 Sn7 99.5(2)
C161 O161 Sn7 131.3(5)
C161 O161 Sn8 125.2(5)
O18 N17 C14 118.4(8)
O19 N17 O18 122.8(8)
O19 N17 C14 118.8(8)
O28 N27 O29 121.9(10)
O28 N27 C24 118.7(11)
O29 N27 C24 119.3(11)
O38 N37 C34 118.5(10)
O39 N37 O38 122.2(10)
O39 N37 C34 119.3(10)
O48 N47 C44 119.0(9)
O49 N47 O48 125.2(10)
O49 N47 C44 115.8(10)
O138 N137 O139 121.7(10)
O138 N137 C134 120.0(10)
O139 N137 C134 118.2(9)
O148 N147 O149 123.1(10)
O148 N147 C144 119.6(10)
O149 N147 C144 117.3(11)
O158 N157 C154 118.4(8)
O159 N157 O158 122.7(8)
O159 N157 C154 118.9(8)
O168 N167 O169 123.4(9)
O168 N167 C164 117.2(10)
O169 N167 C164 119.3(10)
Cl1 C1 Cl2 112.6(6)
Cl1 C1 Cl3 111.2(6)
Cl1 C1 H1 108.0
Cl2 C1 Cl3 108.9(6)
Cl2 C1 H1 108.0
Cl3 C1 H1 108.0
Cl11 C2 Cl12 109.5(6)
Cl11 C2 H2 107.8
Cl12 C2 H2 107.8
Cl13 C2 Cl11 112.0(6)
Cl13 C2 Cl12 111.7(7)
Cl13 C2 H2 107.8
Cl21 C3 Cl22 110.8(10)
Cl21 C3 H3 106.7
Cl22 C3 H3 106.7
Cl23 C3 Cl21 114.2(13)
Cl23 C3 Cl22 111.3(11)
Cl23 C3 H3 106.7
O11 C11 C12 123.7(7)
O11 C11 C16 117.3(7)
C12 C11 C16 119.0(8)
C11 C12 H12 119.3
C13 C12 C11 121.4(8)
C13 C12 H12 119.3
C12 C13 H13 120.7
C14 C13 C12 118.6(8)
C14 C13 H13 120.7
C13 C14 N17 119.7(8)
C13 C14 C15 122.2(8)
C15 C14 N17 118.1(8)
C14 C15 H15 120.5
C16 C15 C14 119.0(8)
C16 C15 H15 120.5
C11 C16 H16 120.1
C15 C16 C11 119.8(8)
C15 C16 H16 120.1
O21 C21 C22 118.8(8)
O21 C21 C26 122.2(8)
C26 C21 C22 118.9(8)
C21 C22 H22 119.7
C23 C22 C21 120.6(9)
C23 C22 H22 119.7
C22 C23 H23 120.9
C24 C23 C22 118.2(9)
C24 C23 H23 120.9
C23 C24 N27 117.9(10)
C25 C24 N27 119.2(10)
C25 C24 C23 122.8(9)
C24 C25 H25 121.0
C26 C25 C24 118.0(9)
C26 C25 H25 121.0
C21 C26 H26 119.3
C25 C26 C21 121.5(9)
C25 C26 H26 119.3
O31 C31 C32 123.5(8)
O31 C31 C36 118.7(8)
C32 C31 C36 117.8(9)
C31 C32 H32 119.7
C31 C32 C33 120.6(9)
C33 C32 H32 119.7
C32 C33 H33 120.5
C34 C33 C32 119.0(9)
C34 C33 H33 120.5
C33 C34 N37 117.9(9)
C35 C34 N37 119.7(9)
C35 C34 C33 122.5(9)
C34 C35 H35 120.7
C34 C35 C36 118.7(9)
C36 C35 H35 120.7
C31 C36 H36 119.3
C35 C36 C31 121.4(9)
C35 C36 H36 119.3
O41 C41 C42 121.0(8)
O41 C41 C46 120.1(8)
C46 C41 C42 118.9(8)
C41 C42 H42 119.7
C43 C42 C41 120.6(8)
C43 C42 H42 119.7
C42 C43 H43 120.5
C44 C43 C42 118.9(9)
C44 C43 H43 120.5
C43 C44 N47 118.3(10)
C45 C44 N47 121.3(9)
C45 C44 C43 120.4(9)
C44 C45 H45 119.6
C46 C45 C44 120.7(9)
C46 C45 H45 119.6
C41 C46 H46 119.8
C45 C46 C41 120.3(10)
C45 C46 H46 119.8
C52 C51 Sn1 118.8(6)
C52 C51 C56 118.5(9)
C56 C51 Sn1 122.6(8)
C51 C52 H52 119.7
C53 C52 C51 120.6(9)
C53 C52 H52 119.7
C52 C53 H53 120.1
C54 C53 C52 119.9(11)
C54 C53 H53 120.1
C53 C54 H54 119.8
C53 C54 C55 120.5(11)
C55 C54 H54 119.8
C54 C55 H55 119.5
C54 C55 C56 121.0(11)
C56 C55 H55 119.5
C51 C56 H56 120.2
C55 C56 C51 119.6(11)
C55 C56 H56 120.2
C62 C61 Sn1 121.5(8)
C62 C61 C66 120.1(10)
C66 C61 Sn1 118.2(7)
C61 C62 H62 119.7
C63 C62 C61 120.6(13)
C63 C62 H62 119.7
C62 C63 H63 119.6
C64 C63 C62 120.7(13)
C64 C63 H63 119.6
C63 C64 H64 120.0
C63 C64 C65 119.9(12)
C65 C64 H64 120.0
C64 C65 H65 120.7
C66 C65 C64 118.6(14)
C66 C65 H65 120.7
C61 C66 C65 120.0(12)
C61 C66 H66 120.0
C65 C66 H66 120.0
C72 C71 Sn2 116.1(7)
C76 C71 Sn2 124.6(7)
C76 C71 C72 119.3(9)
C71 C72 H72 120.2
C71 C72 C73 119.6(10)
C73 C72 H72 120.2
C72 C73 H73 120.0
C74 C73 C72 120.0(10)
C74 C73 H73 120.0
C73 C74 H74 119.4
C75 C74 C73 121.1(10)
C75 C74 H74 119.4
C74 C75 H75 120.5
C74 C75 C76 119.0(9)
C76 C75 H75 120.5
C71 C76 C75 121.0(9)
C71 C76 H76 119.5
C75 C76 H76 119.5
C82 C81 Sn2 121.8(6)
C86 C81 Sn2 119.0(6)
C86 C81 C82 118.0(8)
C81 C82 H82 119.9
C83 C82 C81 120.2(9)
C83 C82 H82 119.9
C82 C83 H83 120.1
C84 C83 C82 119.8(10)
C84 C83 H83 120.1
C83 C84 H84 120.1
C85 C84 C83 119.8(10)
C85 C84 H84 120.1
C84 C85 H85 119.6
C84 C85 C86 120.8(9)
C86 C85 H85 119.6
C81 C86 C85 121.2(9)
C81 C86 H86 119.4
C85 C86 H86 119.4
C92 C91 Sn3 116.6(6)
C96 C91 Sn3 123.2(7)
C96 C91 C92 120.3(8)
C91 C92 H92 120.4
C93 C92 C91 119.2(9)
C93 C92 H92 120.4
C92 C93 H93 119.6
C92 C93 C94 120.8(11)
C94 C93 H93 119.6
C93 C94 H94 120.0
C95 C94 C93 119.9(10)
C95 C94 H94 120.0
C94 C95 H95 119.6
C94 C95 C96 120.8(10)
C96 C95 H95 119.6
C91 C96 H96 120.5
C95 C96 C91 118.9(10)
C95 C96 H96 120.5
C102 C101 Sn3 119.8(6)
C106 C101 Sn3 121.8(8)
C106 C101 C102 118.0(9)
C101 C102 H102 120.2
C103 C102 C101 119.5(9)
C103 C102 H102 120.2
C102 C103 H103 119.6
C104 C103 C102 120.8(11)
C104 C103 H103 119.6
C103 C104 H104 120.1
C103 C104 C105 119.8(10)
C105 C104 H104 120.1
C104 C105 H105 119.8
C104 C105 C106 120.5(11)
C106 C105 H105 119.8
C101 C106 H106 119.4
C105 C106 C101 121.3(11)
C105 C106 H106 119.4
C112 C111 Sn4 118.4(6)
C116 C111 Sn4 123.7(6)
C116 C111 C112 117.9(8)
C111 C112 H112 119.1
C113 C112 C111 121.7(9)
C113 C112 H112 119.1
C112 C113 H113 120.7
C112 C113 C114 118.6(10)
C114 C113 H113 120.7
C113 C114 H114 119.0
C115 C114 C113 122.1(9)
C115 C114 H114 119.0
C114 C115 H115 120.5
C114 C115 C116 119.0(10)
C116 C115 H115 120.5
C111 C116 C115 120.6(9)
C111 C116 H116 119.7
C115 C116 H116 119.7
C122 C121 Sn4 118.5(7)
C122 C121 C126 120.4(9)
C126 C121 Sn4 120.9(7)
C121 C122 H122 120.6
C121 C122 C123 118.8(11)
C123 C122 H122 120.6
C122 C123 H123 119.4
C124 C123 C122 121.2(12)
C124 C123 H123 119.4
C123 C124 H124 120.4
C125 C124 C123 119.2(11)
C125 C124 H124 120.4
C124 C125 H125 118.8
C124 C125 C126 122.5(12)
C126 C125 H125 118.8
C121 C126 H126 121.0
C125 C126 C121 117.9(11)
C125 C126 H126 121.0
O131 C131 C132 118.4(8)
O131 C131 C136 124.3(8)
C136 C131 C132 117.3(8)
C131 C132 H132 118.9
C133 C132 C131 122.1(9)
C133 C132 H132 118.9
C132 C133 H133 121.0
C132 C133 C134 118.1(8)
C134 C133 H133 121.0
C133 C134 N137 118.6(8)
C133 C134 C135 122.3(9)
C135 C134 N137 119.1(9)
C134 C135 H135 120.7
C136 C135 C134 118.6(9)
C136 C135 H135 120.7
C131 C136 H136 119.3
C135 C136 C131 121.5(8)
C135 C136 H136 119.3
O141 C141 C142 121.6(8)
O141 C141 C146 120.5(8)
C146 C141 C142 117.9(9)
C141 C142 H142 119.0
C141 C142 C143 122.0(9)
C143 C142 H142 119.0
C142 C143 H143 120.8
C144 C143 C142 118.5(10)
C144 C143 H143 120.8
C143 C144 N147 118.8(11)
C143 C144 C145 121.6(10)
C145 C144 N147 119.5(10)
C144 C145 H145 120.4
C144 C145 C146 119.3(10)
C146 C145 H145 120.4
C141 C146 C145 120.7(11)
C141 C146 H146 119.7
C145 C146 H146 119.7
O151 C151 C152 125.1(7)
O151 C151 C156 117.7(7)
C152 C151 C156 117.1(8)
C151 C152 H152 118.9
C153 C152 C151 122.1(8)
C153 C152 H152 118.9
C152 C153 H153 120.5
C152 C153 C154 119.0(9)
C154 C153 H153 120.5
C153 C154 N157 119.7(8)
C153 C154 C155 121.7(9)
C155 C154 N157 118.5(8)
C154 C155 H155 120.4
C156 C155 C154 119.3(8)
C156 C155 H155 120.4
C151 C156 H156 119.6
C155 C156 C151 120.8(8)
C155 C156 H156 119.6
O161 C161 C162 119.7(7)
O161 C161 C166 121.7(7)
C162 C161 C166 118.6(8)
C161 C162 H162 119.4
C163 C162 C161 121.2(9)
C163 C162 H162 119.4
C162 C163 H163 120.8
C164 C163 C162 118.4(9)
C164 C163 H163 120.8
C163 C164 N167 117.9(10)
C163 C164 C165 122.6(8)
C165 C164 N167 119.5(10)
C164 C165 H165 121.1
C164 C165 C166 117.9(9)
C166 C165 H165 121.1
C161 C166 H166 119.4
C165 C166 C161 121.2(9)
C165 C166 H166 119.4
C172 C171 Sn6 121.2(7)
C176 C171 Sn6 118.6(6)
C176 C171 C172 120.0(8)
C171 C172 H172 120.9
C173 C172 C171 118.3(11)
C173 C172 H172 120.9
C172 C173 H173 119.5
C174 C173 C172 121.0(11)
C174 C173 H173 119.5
C173 C174 H174 120.1
C175 C174 C173 119.8(10)
C175 C174 H174 120.1
C174 C175 H175 119.3
C174 C175 C176 121.4(12)
C176 C175 H175 119.3
C171 C176 C175 119.6(10)
C171 C176 H176 120.2
C175 C176 H176 120.2
C182 C181 Sn6 122.4(7)
C182 C181 C186 120.3(8)
C186 C181 Sn6 117.3(6)
C181 C182 H182 120.7
C181 C182 C183 118.5(9)
C183 C182 H182 120.7
C182 C183 H183 119.6
C184 C183 C182 120.9(10)
C184 C183 H183 119.6
C183 C184 H184 119.6
C183 C184 C185 120.8(9)
C185 C184 H184 119.6
C184 C185 H185 120.4
C184 C185 C186 119.3(10)
C186 C185 H185 120.4
C181 C186 H186 119.9
C185 C186 C181 120.2(9)
C185 C186 H186 119.9
C192 C191 Sn5 124.4(8)
C192 C191 C196 116.4(10)
C196 C191 Sn5 119.0(7)
C191 C192 H192 119.3
C193 C192 C191 121.4(12)
C193 C192 H192 119.3
C192 C193 H193 120.0
C194 C193 C192 120.1(11)
C194 C193 H193 120.0
C193 C194 H194 119.7
C195 C194 C193 120.6(10)
C195 C194 H194 119.7
C194 C195 H195 120.4
C194 C195 C196 119.1(13)
C196 C195 H195 120.4
C191 C196 H196 118.8
C195 C196 C191 122.3(12)
C195 C196 H196 118.8
C202 C201 Sn5 121.3(7)
C202 C201 C206 120.7(9)
C206 C201 Sn5 118.0(7)
C201 C202 H202 121.1
C201 C202 C203 117.9(11)
C203 C202 H202 121.1
C202 C203 H203 119.5
C204 C203 C202 121.0(12)
C204 C203 H203 119.5
C203 C204 H204 120.0
C203 C204 C205 120.0(12)
C205 C204 H204 120.0
C204 C205 H205 119.4
C206 C205 C204 121.2(12)
C206 C205 H205 119.4
C201 C206 H206 120.4
C205 C206 C201 119.2(11)
C205 C206 H206 120.4
C212 C211 Sn8 116.9(6)
C216 C211 Sn8 122.4(7)
C216 C211 C212 119.4(9)
C211 C212 H212 120.2
C213 C212 C211 119.5(10)
C213 C212 H212 120.2
C212 C213 H213 119.2
C214 C213 C212 121.6(11)
C214 C213 H213 119.2
C213 C214 H214 120.2
C213 C214 C215 119.7(10)
C215 C214 H214 120.2
C214 C215 H215 120.1
C216 C215 C214 119.9(12)
C216 C215 H215 120.1
C211 C216 C215 119.9(12)
C211 C216 H216 120.1
C215 C216 H216 120.1
C222 C221 Sn8 124.0(6)
C226 C221 Sn8 117.9(6)
C226 C221 C222 117.8(8)
C221 C222 H222 119.2
C223 C222 C221 121.7(9)
C223 C222 H222 119.2
C222 C223 H223 120.4
C224 C223 C222 119.3(9)
C224 C223 H223 120.4
C223 C224 H224 120.0
C223 C224 C225 120.1(9)
C225 C224 H224 120.0
C224 C225 H225 119.2
C224 C225 C226 121.5(10)
C226 C225 H225 119.2
C221 C226 H226 120.2
C225 C226 C221 119.6(9)
C225 C226 H226 120.2
C232 C231 Sn7 119.5(8)
C232 C231 C236 118.5(10)
C236 C231 Sn7 121.8(8)
C231 C232 H232 119.6
C231 C232 C233 120.7(12)
C233 C232 H232 119.6
C232 C233 H233 120.5
C232 C233 C234 119.0(14)
C234 C233 H233 120.5
C233 C234 H234 119.9
C235 C234 C233 120.1(12)
C235 C234 H234 119.9
C234 C235 H235 119.7
C234 C235 C236 120.6(13)
C236 C235 H235 119.7
C231 C236 H236 119.5
C235 C236 C231 121.0(13)
C235 C236 H236 119.5
C242 C241 Sn7 122.4(8)
C242 C241 C246 118.0(9)
C246 C241 Sn7 119.4(6)
C241 C242 H242 120.1
C243 C242 C241 119.7(12)
C243 C242 H242 120.1
C242 C243 H243 119.0
C244 C243 C242 121.9(11)
C244 C243 H243 119.0
C243 C244 H244 120.2
C243 C244 C245 119.6(10)
C245 C244 H244 120.2
C244 C245 H245 119.4
C244 C245 C246 121.2(11)
C246 C245 H245 119.4
C241 C246 H246 120.2
C245 C246 C241 119.6(10)
C245 C246 H246 120.2

loop_
_geom_bond_atom_site_label_1
_geom_bond_atom_site_label_2
_geom_bond_distance
Sn1 O1 1.993(4)
Sn1 O11 2.071(5)
Sn1 O21 2.293(6)
Sn1 C51 2.087(9)
Sn1 C61 2.127(8)
Sn2 O1 2.049(5)
Sn2 O2 2.112(5)
Sn2 O21 2.243(6)
Sn2 C71 2.090(8)
Sn2 C81 2.113(8)
Sn3 O2 1.995(4)
Sn3 O31 2.095(6)
Sn3 O41 2.268(6)
Sn3 C91 2.103(8)
Sn3 C101 2.096(9)
Sn4 O1 2.098(5)
Sn4 O2 2.029(6)
Sn4 O41 2.305(6)
Sn4 C111 2.102(7)
Sn4 C121 2.112(8)
Sn5 O3 2.011(5)
Sn5 O131 2.099(5)
Sn5 O141 2.303(6)
Sn5 C191 2.101(8)
Sn5 C201 2.094(8)
Sn6 O3 2.031(5)
Sn6 O4 2.089(5)
Sn6 O141 2.266(6)
Sn6 C171 2.117(7)
Sn6 C181 2.125(7)
Sn7 O4 2.011(5)
Sn7 O151 2.081(5)
Sn7 O161 2.290(6)
Sn7 C231 2.106(9)
Sn7 C241 2.074(8)
Sn8 O3 2.103(5)
Sn8 O4 2.040(5)
Sn8 O161 2.243(5)
Sn8 C211 2.130(8)
Sn8 C221 2.095(7)
Cl1 C1 1.708(11)
Cl2 C1 1.746(10)
Cl3 C1 1.759(11)
Cl11 C2 1.741(10)
Cl12 C2 1.745(12)
Cl13 C2 1.723(11)
Cl21 C3 1.71(2)
Cl22 C3 1.75(2)
Cl23 C3 1.699(16)
O11 C11 1.328(10)
O18 N17 1.231(11)
O19 N17 1.228(11)
O21 C21 1.360(10)
O28 N27 1.215(14)
O29 N27 1.244(13)
O31 C31 1.317(11)
O38 N37 1.225(12)
O39 N37 1.221(13)
O41 C41 1.364(10)
O48 N47 1.227(13)
O49 N47 1.219(13)
O131 C131 1.318(10)
O138 N137 1.214(12)
O139 N137 1.240(12)
O141 C141 1.356(10)
O148 N147 1.215(13)
O149 N147 1.228(14)
O151 C151 1.322(10)
O158 N157 1.231(11)
O159 N157 1.222(10)
O161 C161 1.356(9)
O168 N167 1.226(14)
O169 N167 1.240(13)
N17 C14 1.462(11)
N27 C24 1.447(12)
N37 C34 1.448(13)
N47 C44 1.459(13)
N137 C134 1.437(12)
N147 C144 1.469(12)
N157 C154 1.455(11)
N167 C164 1.465(11)
C1 H1 0.9800
C2 H2 0.9800
C3 H3 0.9800
C11 C12 1.392(11)
C11 C16 1.419(11)
C12 H12 0.9300
C12 C13 1.379(12)
C13 H13 0.9300
C13 C14 1.374(12)
C14 C15 1.397(13)
C15 H15 0.9300
C15 C16 1.376(13)
C16 H16 0.9300
C21 C22 1.407(11)
C21 C26 1.395(12)
C22 H22 0.9300
C22 C23 1.394(13)
C23 H23 0.9300
C23 C24 1.389(15)
C24 C25 1.386(14)
C25 H25 0.9300
C25 C26 1.385(13)
C26 H26 0.9300
C31 C32 1.402(12)
C31 C36 1.430(12)
C32 H32 0.9300
C32 C33 1.410(13)
C33 H33 0.9300
C33 C34 1.383(13)
C34 C35 1.380(14)
C35 H35 0.9300
C35 C36 1.386(13)
C36 H36 0.9300
C41 C42 1.401(12)
C41 C46 1.394(12)
C42 H42 0.9300
C42 C43 1.393(13)
C43 H43 0.9300
C43 C44 1.389(13)
C44 C45 1.383(15)
C45 H45 0.9300
C45 C46 1.368(14)
C46 H46 0.9300
C51 C52 1.403(13)
C51 C56 1.406(12)
C52 H52 0.9300
C52 C53 1.400(14)
C53 H53 0.9300
C53 C54 1.368(17)
C54 H54 0.9300
C54 C55 1.376(18)
C55 H55 0.9300
C55 C56 1.392(15)
C56 H56 0.9300
C61 C62 1.385(14)
C61 C66 1.390(15)
C62 H62 0.9300
C62 C63 1.373(16)
C63 H63 0.9300
C63 C64 1.37(2)
C64 H64 0.9300
C64 C65 1.43(2)
C65 H65 0.9300
C65 C66 1.394(16)
C66 H66 0.9300
C71 C72 1.395(12)
C71 C76 1.383(12)
C72 H72 0.9300
C72 C73 1.408(14)
C73 H73 0.9300
C73 C74 1.376(16)
C74 H74 0.9300
C74 C75 1.373(15)
C75 H75 0.9300
C75 C76 1.407(14)
C76 H76 0.9300
C81 C82 1.411(12)
C81 C86 1.382(12)
C82 H82 0.9300
C82 C83 1.398(14)
C83 H83 0.9300
C83 C84 1.391(16)
C84 H84 0.9300
C84 C85 1.362(14)
C85 H85 0.9300
C85 C86 1.385(12)
C86 H86 0.9300
C91 C92 1.407(14)
C91 C96 1.396(12)
C92 H92 0.9300
C92 C93 1.372(14)
C93 H93 0.9300
C93 C94 1.395(15)
C94 H94 0.9300
C94 C95 1.369(17)
C95 H95 0.9300
C95 C96 1.395(14)
C96 H96 0.9300
C101 C102 1.409(14)
C101 C106 1.394(13)
C102 H102 0.9300
C102 C103 1.409(13)
C103 H103 0.9300
C103 C104 1.366(16)
C104 H104 0.9300
C104 C105 1.380(17)
C105 H105 0.9300
C105 C106 1.381(15)
C106 H106 0.9300
C111 C112 1.408(12)
C111 C116 1.398(11)
C112 H112 0.9300
C112 C113 1.377(13)
C113 H113 0.9300
C113 C114 1.388(16)
C114 H114 0.9300
C114 C115 1.367(16)
C115 H115 0.9300
C115 C116 1.407(13)
C116 H116 0.9300
C121 C122 1.378(13)
C121 C126 1.406(13)
C122 H122 0.9300
C122 C123 1.389(15)
C123 H123 0.9300
C123 C124 1.370(19)
C124 H124 0.9300
C124 C125 1.35(2)
C125 H125 0.9300
C125 C126 1.377(15)
C126 H126 0.9300
C131 C132 1.427(11)
C131 C136 1.412(12)
C132 H132 0.9300
C132 C133 1.380(12)
C133 H133 0.9300
C133 C134 1.394(14)
C134 C135 1.401(12)
C135 H135 0.9300
C135 C136 1.386(13)
C136 H136 0.9300
C141 C142 1.376(13)
C141 C146 1.375(13)
C142 H142 0.9300
C142 C143 1.391(13)
C143 H143 0.9300
C143 C144 1.358(14)
C144 C145 1.357(17)
C145 H145 0.9300
C145 C146 1.403(15)
C146 H146 0.9300
C151 C152 1.404(12)
C151 C156 1.424(10)
C152 H152 0.9300
C152 C153 1.363(12)
C153 H153 0.9300
C153 C154 1.379(12)
C154 C155 1.385(13)
C155 H155 0.9300
C155 C156 1.372(13)
C156 H156 0.9300
C161 C162 1.395(12)
C161 C166 1.401(12)
C162 H162 0.9300
C162 C163 1.386(12)
C163 H163 0.9300
C163 C164 1.381(14)
C164 C165 1.389(14)
C165 H165 0.9300
C165 C166 1.391(12)
C166 H166 0.9300
C171 C172 1.402(12)
C171 C176 1.379(13)
C172 H172 0.9300
C172 C173 1.389(15)
C173 H173 0.9300
C173 C174 1.388(19)
C174 H174 0.9300
C174 C175 1.333(18)
C175 H175 0.9300
C175 C176 1.393(13)
C176 H176 0.9300
C181 C182 1.387(12)
C181 C186 1.408(12)
C182 H182 0.9300
C182 C183 1.407(12)
C183 H183 0.9300
C183 C184 1.377(16)
C184 H184 0.9300
C184 C185 1.384(15)
C185 H185 0.9300
C185 C186 1.390(12)
C186 H186 0.9300
C191 C192 1.383(13)
C191 C196 1.391(14)
C192 H192 0.9300
C192 C193 1.381(16)
C193 H193 0.9300
C193 C194 1.366(19)
C194 H194 0.9300
C194 C195 1.351(18)
C195 H195 0.9300
C195 C196 1.385(14)
C196 H196 0.9300
C201 C202 1.398(13)
C201 C206 1.406(13)
C202 H202 0.9300
C202 C203 1.401(16)
C203 H203 0.9300
C203 C204 1.37(2)
C204 H204 0.9300
C204 C205 1.38(2)
C205 H205 0.9300
C205 C206 1.362(15)
C206 H206 0.9300
C211 C212 1.394(13)
C211 C216 1.385(13)
C212 H212 0.9300
C212 C213 1.390(13)
C213 H213 0.9300
C213 C214 1.341(16)
C214 H214 0.9300
C214 C215 1.403(19)
C215 H215 0.9300
C215 C216 1.390(15)
C216 H216 0.9300
C221 C222 1.388(11)
C221 C226 1.383(12)
C222 H222 0.9300
C222 C223 1.375(12)
C223 H223 0.9300
C223 C224 1.357(15)
C224 H224 0.9300
C224 C225 1.358(15)
C225 H225 0.9300
C225 C226 1.374(13)
C226 H226 0.9300
C231 C232 1.375(15)
C231 C236 1.409(14)
C232 H232 0.9300
C232 C233 1.404(15)
C233 H233 0.9300
C233 C234 1.40(2)
C234 H234 0.9300
C234 C235 1.37(2)
C235 H235 0.9300
C235 C236 1.367(17)
C236 H236 0.9300
C241 C242 1.406(13)
C241 C246 1.414(14)
C242 H242 0.9300
C242 C243 1.389(16)
C243 H243 0.9300
C243 C244 1.349(19)
C244 H244 0.9300
C244 C245 1.372(17)
C245 H245 0.9300
C245 C246 1.392(13)
C246 H246 0.9300

loop_
_geom_hbond_atom_site_label_D
_geom_hbond_atom_site_label_H
_geom_hbond_atom_site_label_A
_geom_hbond_site_symmetry_A
_geom_hbond_distance_DH
_geom_hbond_distance_HA
_geom_hbond_distance_DA
_geom_hbond_angle_DHA
_geom_hbond_publ_flag
C82 H82 O31 . 0.93 2.35 3.144(13) 143 yes
C116 H116 O11 . 0.93 2.55 3.289(11) 137 yes
C182 H182 O151 . 0.93 2.52 3.259(12) 137 yes
C216 H216 O131 . 0.93 2.37 3.161(13) 143 yes
C3 H3 O148 1_455 0.98 2.44 3.27(2) 143 yes
C16 H16 O138 1_565 0.93 2.60 3.301(13) 133 yes
C22 H22 O159 1_455 0.93 2.47 3.388(11) 168 yes
C84 H84 O39 1_455 0.93 2.55 3.264(16) 134 yes
C94 H94 O138 1_665 0.93 2.57 3.470(16) 162 yes
C96 H96 O49 2_775 0.93 2.53 3.305(14) 142 yes
C156 H156 O38 . 0.93 2.53 3.271(13) 136 yes
C162 H162 O19 1_645 0.93 2.43 3.343(12) 168 yes
C202 H202 O149 2_765 0.93 2.53 3.293(16) 139 yes

_cod_database_fobs_code 1552164
